data_7213769
loop_
_publ_author_name
'Zhang, Zhu-Yan'
'Deng, Zhao-Peng'
'Zhang, Xian-Fa'
'Huo, Li-Hua'
'Zhao, Hui'
'Gao, Shan'

_publ_section_title
;
 Self-assembly of [Cu3I2]- or [CuI]n-based (n = 2, 4, and \\infty )
 coordination polymers from unsymmetrical bis(pyridyl) and in situ
 ligands: syntheses, structures, and properties
;
_journal_issue 3
_journal_name_full CrystEngComm
_journal_page_first 359
_journal_paper_doi 10.1039/c3ce41774c
_journal_volume 16
_journal_year 2014
_chemical_formula_moiety 'C22 H22 Cu4 I4 N6, H2 O'
_chemical_formula_sum 'C22 H24 Cu4 I4 N6 O'
_chemical_formula_weight 1150.23
_chemical_name_systematic
;
?
;
_space_group_IT_number 13
_symmetry_cell_setting monoclinic
_symmetry_space_group_name_Hall '-P 2yc'
_symmetry_space_group_name_H-M 'P 1 2/c 1'
_atom_sites_solution_hydrogens geom
_atom_sites_solution_primary direct
_atom_sites_solution_secondary difmap
_audit_creation_method SHELXL-97
_cell_angle_alpha 90.00
_cell_angle_beta 97.15(3)
_cell_angle_gamma 90.00
_cell_formula_units_Z 4
_cell_length_a 18.782(4)
_cell_length_b 9.3645(19)
_cell_length_c 18.609(4)
_cell_measurement_reflns_used 18763
_cell_measurement_temperature 295(2)
_cell_measurement_theta_max 27.45
_cell_measurement_theta_min 3.09
_cell_volume 3247.6(12)
_computing_cell_refinement RAPID-AUTO
_computing_data_collection 'RAPID-AUTO (Rigaku Corporation, 1998)'
_computing_data_reduction 'CrystalStructure (Rigaku/MSC and Rigaku Corporation, 2002)'
_computing_molecular_graphics SHELXL-97
_computing_structure_refinement 'ORTEP-II (Johnson, 1976)'
_computing_structure_solution 'SHELXS-97 (Sheldrick, 1997)'
_diffrn_ambient_temperature 295(2)
_diffrn_detector_area_resol_mean 10.000
_diffrn_measured_fraction_theta_full 0.997
_diffrn_measured_fraction_theta_max 0.997
_diffrn_measurement_device_type 'Rigaku RAXIS-RAPID'
_diffrn_measurement_method \w
_diffrn_radiation_monochromator graphite
_diffrn_radiation_source 'fine-focus sealed tube'
_diffrn_radiation_type MoK\a
_diffrn_radiation_wavelength 0.71073
_diffrn_reflns_av_R_equivalents 0.0875
_diffrn_reflns_av_sigmaI/netI 0.0554
_diffrn_reflns_limit_h_max 24
_diffrn_reflns_limit_h_min -24
_diffrn_reflns_limit_k_max 12
_diffrn_reflns_limit_k_min -12
_diffrn_reflns_limit_l_max 24
_diffrn_reflns_limit_l_min -23
_diffrn_reflns_number 48566
_diffrn_reflns_theta_full 27.47
_diffrn_reflns_theta_max 27.47
_diffrn_reflns_theta_min 3.08
_diffrn_standards_decay_% 0
_diffrn_standards_interval_count 0
_diffrn_standards_interval_time 0
_diffrn_standards_number 0
_exptl_absorpt_coefficient_mu 6.412
_exptl_absorpt_correction_T_max 0.4672
_exptl_absorpt_correction_T_min 0.3755
_exptl_absorpt_correction_type multi-scan
_exptl_absorpt_process_details 'ABSCOR (Higashi, 1995)'
_exptl_crystal_colour brown
_exptl_crystal_density_diffrn 2.353
_exptl_crystal_density_method 'not measured'
_exptl_crystal_description prism
_exptl_crystal_F_000 2136
_exptl_crystal_size_max 0.19
_exptl_crystal_size_mid 0.17
_exptl_crystal_size_min 0.14
_refine_diff_density_max 1.010
_refine_diff_density_min -1.148
_refine_diff_density_rms 0.211
_refine_ls_extinction_coef 0.0022(2)
_refine_ls_extinction_expression Fc^*^=kFc[1+0.001xFc^2^\l^3^/sin(2\q)]^-1/4^
_refine_ls_extinction_method SHELXL
_refine_ls_goodness_of_fit_ref 1.094
_refine_ls_hydrogen_treatment constr
_refine_ls_matrix_type full
_refine_ls_number_parameters 345
_refine_ls_number_reflns 7416
_refine_ls_number_restraints 0
_refine_ls_restrained_S_all 1.094
_refine_ls_R_factor_all 0.0955
_refine_ls_R_factor_gt 0.0544
_refine_ls_shift/su_max 0.000
_refine_ls_shift/su_mean 0.000
_refine_ls_structure_factor_coef Fsqd
_refine_ls_weighting_details 'calc w=1/[\s^2^(Fo^2^)+(0.0964P)^2^+0.0000P] where P=(Fo^2^+2Fc^2^)/3'
_refine_ls_weighting_scheme calc
_refine_ls_wR_factor_gt 0.1434
_refine_ls_wR_factor_ref 0.1933
_reflns_number_gt 4233
_reflns_number_total 7416
_reflns_threshold_expression >2sigma(I)
_cod_data_source_file c3ce41774c.txt
_cod_data_source_block 4
_cod_original_cell_volume 3247.5(11)
_cod_original_sg_symbol_H-M 'P 2/c'
_cod_database_code 7213769

loop_
_symmetry_equiv_pos_as_xyz
'x, y, z'
'-x, y, -z+1/2'
'-x, -y, -z'
'x, -y, z-1/2'

loop_
_atom_site_label
_atom_site_type_symbol
_atom_site_fract_x
_atom_site_fract_y
_atom_site_fract_z
_atom_site_U_iso_or_equiv
_atom_site_adp_type
_atom_site_occupancy
_atom_site_symmetry_multiplicity
_atom_site_calc_flag
_atom_site_refinement_flags
_atom_site_disorder_assembly
_atom_site_disorder_group
Cu1 Cu 0.20804(7) 0.16777(13) 0.42287(6) 0.0719(4) Uani 1 1 d . . .
Cu2 Cu 0.30646(7) 0.34805(14) 0.38325(8) 0.0778(4) Uani 1 1 d . . .
Cu3 Cu 0.18033(8) 0.32938(14) 0.30619(7) 0.0797(4) Uani 1 1 d . . .
Cu4 Cu 0.27053(8) 0.08843(14) 0.30867(7) 0.0779(4) Uani 1 1 d . . .
I1 I 0.19110(4) 0.44902(7) 0.44035(4) 0.0698(2) Uani 1 1 d . . .
I2 I 0.12348(4) 0.06998(7) 0.29974(3) 0.0692(2) Uani 1 1 d . . .
I3 I 0.34535(4) 0.08638(7) 0.43915(3) 0.0679(2) Uani 1 1 d . . .
I4 I 0.29720(4) 0.32391(8) 0.23676(4) 0.0817(3) Uani 1 1 d . . .
N1 N 0.1586(5) 0.0615(8) 0.4979(4) 0.067(2) Uani 1 1 d . . .
N2 N 0.0067(5) 0.1055(10) 0.5999(5) 0.091(3) Uani 1 1 d . . .
H2N H -0.0199 0.0494 0.6217 0.109 Uiso 1 1 calc R . .
N3 N 0.1189(5) 0.5347(9) 0.7415(4) 0.073(2) Uani 1 1 d . . .
N4 N 0.3880(4) 0.4887(8) 0.4076(4) 0.067(2) Uani 1 1 d . . .
N5 N 0.5725(5) 0.5146(9) 0.3687(4) 0.074(2) Uani 1 1 d . . .
H5N H 0.5713 0.4467 0.3374 0.089 Uiso 1 1 calc R . .
N6 N 0.7002(5) 0.9214(9) 0.2519(4) 0.067(2) Uani 1 1 d . . .
C1 C 0.1738(6) -0.0776(10) 0.5105(5) 0.071(3) Uani 1 1 d . . .
H1 H 0.2110 -0.1202 0.4897 0.085 Uiso 1 1 calc R . .
C2 C 0.1345(8) -0.1578(12) 0.5542(6) 0.093(4) Uani 1 1 d . . .
H2 H 0.1462 -0.2530 0.5637 0.111 Uiso 1 1 calc R . .
C3 C 0.0788(7) -0.0966(13) 0.5831(5) 0.086(4) Uani 1 1 d . . .
H3 H 0.0509 -0.1513 0.6106 0.103 Uiso 1 1 calc R . .
C4 C 0.0635(6) 0.0469(10) 0.5717(5) 0.068(3) Uani 1 1 d . . .
C5 C 0.1057(5) 0.1197(11) 0.5285(5) 0.064(2) Uani 1 1 d . . .
H5 H 0.0963 0.2162 0.5204 0.076 Uiso 1 1 calc R . .
C6 C -0.0119(6) 0.2530(13) 0.5961(5) 0.084(3) Uani 1 1 d . . .
H6A H -0.0608 0.2632 0.6072 0.101 Uiso 1 1 calc R . .
H6B H -0.0109 0.2855 0.5468 0.101 Uiso 1 1 calc R . .
C7 C 0.0360(6) 0.3485(11) 0.6462(5) 0.067(2) Uani 1 1 d . . .
C8 C 0.0229(6) 0.4959(12) 0.6472(6) 0.085(3) Uani 1 1 d . . .
H8 H -0.0139 0.5357 0.6154 0.101 Uiso 1 1 calc R . .
C9 C 0.0651(7) 0.5819(12) 0.6958(7) 0.096(4) Uani 1 1 d . . .
H9 H 0.0548 0.6790 0.6961 0.115 Uiso 1 1 calc R . .
C10 C 0.1320(7) 0.3975(12) 0.7396(6) 0.085(3) Uani 1 1 d . . .
H10 H 0.1709 0.3624 0.7703 0.102 Uiso 1 1 calc R . .
C11 C 0.0918(7) 0.3007(12) 0.6947(6) 0.088(3) Uani 1 1 d . . .
H11 H 0.1027 0.2039 0.6976 0.105 Uiso 1 1 calc R . .
C12 C 0.3817(6) 0.6092(11) 0.4443(6) 0.074(3) Uani 1 1 d . . .
H12 H 0.3383 0.6305 0.4610 0.089 Uiso 1 1 calc R . .
C13 C 0.4386(6) 0.7033(10) 0.4579(5) 0.073(3) Uani 1 1 d . . .
H13 H 0.4331 0.7856 0.4846 0.087 Uiso 1 1 calc R . .
C14 C 0.5017(6) 0.6778(10) 0.4330(5) 0.067(2) Uani 1 1 d . . .
H14 H 0.5389 0.7437 0.4407 0.081 Uiso 1 1 calc R . .
C15 C 0.5106(6) 0.5509(9) 0.3954(5) 0.062(2) Uani 1 1 d . . .
C16 C 0.4510(6) 0.4624(10) 0.3842(5) 0.067(2) Uani 1 1 d . . .
H16 H 0.4553 0.3785 0.3584 0.080 Uiso 1 1 calc R . .
C17 C 0.6391(6) 0.5847(11) 0.3904(5) 0.070(3) Uani 1 1 d . . .
H17A H 0.6771 0.5139 0.3939 0.085 Uiso 1 1 calc R . .
H17B H 0.6379 0.6241 0.4384 0.085 Uiso 1 1 calc R . .
C18 C 0.6579(5) 0.7030(10) 0.3409(4) 0.060(2) Uani 1 1 d . . .
C19 C 0.7121(6) 0.7966(12) 0.3636(5) 0.078(3) Uani 1 1 d . . .
H19 H 0.7359 0.7886 0.4103 0.094 Uiso 1 1 calc R . .
C20 C 0.7318(6) 0.9010(12) 0.3191(5) 0.079(3) Uani 1 1 d . . .
H20 H 0.7694 0.9611 0.3366 0.095 Uiso 1 1 calc R . .
C21 C 0.6471(6) 0.8295(11) 0.2290(5) 0.076(3) Uani 1 1 d . . .
H21 H 0.6239 0.8395 0.1821 0.092 Uiso 1 1 calc R . .
C22 C 0.6254(6) 0.7221(11) 0.2712(5) 0.076(3) Uani 1 1 d . . .
H22 H 0.5884 0.6616 0.2525 0.091 Uiso 1 1 calc R . .
O1W O 0.5393(14) 0.183(3) 0.3193(17) 0.137(13) Uani 0.45(4) 1 d P A 1
O1W' O 0.5391(15) 0.066(3) 0.3498(15) 0.170(14) Uani 0.55(4) 1 d P A 2

loop_
_atom_site_aniso_label
_atom_site_aniso_U_11
_atom_site_aniso_U_22
_atom_site_aniso_U_33
_atom_site_aniso_U_23
_atom_site_aniso_U_13
_atom_site_aniso_U_12
Cu1 0.0699(9) 0.0853(8) 0.0631(7) 0.0079(6) 0.0180(6) -0.0002(6)
Cu2 0.0601(8) 0.0854(9) 0.0876(9) -0.0053(7) 0.0083(7) -0.0122(6)
Cu3 0.0733(9) 0.0854(9) 0.0769(8) 0.0139(6) -0.0044(7) 0.0037(7)
Cu4 0.0866(10) 0.0839(8) 0.0641(7) -0.0071(6) 0.0129(7) 0.0077(7)
I1 0.0618(5) 0.0762(5) 0.0712(4) -0.0066(3) 0.0068(3) 0.0064(3)
I2 0.0638(5) 0.0822(5) 0.0614(4) -0.0006(3) 0.0071(3) -0.0151(3)
I3 0.0634(5) 0.0732(4) 0.0651(4) -0.0026(3) -0.0001(3) 0.0077(3)
I4 0.0856(6) 0.0910(5) 0.0718(5) 0.0085(3) 0.0223(4) -0.0122(4)
N1 0.067(6) 0.077(5) 0.056(4) 0.000(4) 0.005(4) -0.007(4)
N2 0.092(7) 0.095(7) 0.094(7) -0.026(5) 0.046(6) -0.031(6)
N3 0.071(6) 0.080(6) 0.064(5) 0.000(4) -0.007(4) 0.008(4)
N4 0.062(6) 0.068(5) 0.071(5) 0.004(4) 0.003(4) -0.007(4)
N5 0.067(6) 0.085(5) 0.072(5) -0.021(4) 0.018(4) -0.025(5)
N6 0.061(5) 0.085(5) 0.057(4) 0.001(4) 0.006(4) -0.004(4)
C1 0.071(7) 0.075(6) 0.067(6) 0.001(5) 0.013(5) 0.001(5)
C2 0.136(12) 0.068(7) 0.073(7) 0.009(5) 0.011(8) -0.031(7)
C3 0.104(10) 0.099(8) 0.057(6) 0.000(6) 0.018(6) -0.035(7)
C4 0.077(7) 0.065(6) 0.064(6) -0.012(4) 0.013(5) -0.019(5)
C5 0.062(6) 0.072(6) 0.059(5) -0.007(4) 0.016(5) -0.014(5)
C6 0.066(7) 0.121(9) 0.067(6) -0.026(6) 0.013(5) -0.028(7)
C7 0.060(6) 0.085(7) 0.058(5) -0.008(5) 0.013(5) -0.010(5)
C8 0.075(8) 0.086(7) 0.088(8) 0.000(6) -0.007(6) 0.012(6)
C9 0.101(10) 0.074(7) 0.102(9) -0.004(6) -0.026(8) -0.013(6)
C10 0.086(8) 0.079(7) 0.080(7) -0.018(6) -0.027(6) 0.012(6)
C11 0.093(9) 0.086(7) 0.078(7) -0.010(6) -0.010(6) 0.006(6)
C12 0.066(7) 0.071(6) 0.082(7) -0.007(5) -0.002(5) -0.004(5)
C13 0.079(8) 0.058(5) 0.078(6) -0.009(5) 0.000(5) 0.011(5)
C14 0.060(6) 0.066(6) 0.076(6) -0.001(4) 0.006(5) -0.009(5)
C15 0.066(6) 0.057(5) 0.062(5) 0.004(4) 0.011(5) -0.005(4)
C16 0.073(7) 0.057(5) 0.070(6) -0.003(4) 0.012(5) -0.011(5)
C17 0.069(7) 0.095(7) 0.048(5) -0.005(5) 0.010(5) -0.004(5)
C18 0.049(5) 0.081(6) 0.052(5) -0.005(4) 0.008(4) -0.010(4)
C19 0.073(7) 0.101(8) 0.059(6) 0.005(5) 0.003(5) -0.017(6)
C20 0.078(8) 0.099(7) 0.056(5) 0.004(5) -0.008(5) -0.029(6)
C21 0.090(8) 0.089(7) 0.047(5) 0.001(5) -0.001(5) -0.015(6)
C22 0.083(8) 0.092(7) 0.050(5) -0.005(5) -0.004(5) -0.024(6)
O1W 0.15(2) 0.073(17) 0.20(3) -0.007(15) 0.08(2) 0.002(13)
O1W' 0.20(3) 0.14(3) 0.18(2) 0.002(17) 0.10(2) 0.009(17)

loop_
_atom_type_symbol
_atom_type_description
_atom_type_scat_dispersion_real
_atom_type_scat_dispersion_imag
_atom_type_scat_source
C C 0.0033 0.0016 'International Tables Vol C Tables 4.2.6.8 and 6.1.1.4'
H H 0.0000 0.0000 'International Tables Vol C Tables 4.2.6.8 and 6.1.1.4'
N N 0.0061 0.0033 'International Tables Vol C Tables 4.2.6.8 and 6.1.1.4'
O O 0.0106 0.0060 'International Tables Vol C Tables 4.2.6.8 and 6.1.1.4'
Cu Cu 0.3201 1.2651 'International Tables Vol C Tables 4.2.6.8 and 6.1.1.4'
I I -0.4742 1.8119 'International Tables Vol C Tables 4.2.6.8 and 6.1.1.4'

loop_
_geom_angle_atom_site_label_1
_geom_angle_atom_site_label_2
_geom_angle_atom_site_label_3
_geom_angle
_geom_angle_site_symmetry_1
_geom_angle_site_symmetry_3
N1 Cu1 Cu3 141.7(3) . .
N1 Cu1 Cu4 134.3(2) . .
Cu3 Cu1 Cu4 64.21(5) . .
N1 Cu1 I3 107.4(3) . .
Cu3 Cu1 I3 110.19(6) . .
Cu4 Cu1 I3 59.64(5) . .
N1 Cu1 Cu2 152.8(2) . .
Cu3 Cu1 Cu2 58.96(5) . .
Cu4 Cu1 Cu2 64.33(5) . .
I3 Cu1 Cu2 61.35(5) . .
N1 Cu1 I1 109.1(2) . .
Cu3 Cu1 I1 61.49(4) . .
Cu4 Cu1 I1 116.30(5) . .
I3 Cu1 I1 113.25(5) . .
Cu2 Cu1 I1 60.60(4) . .
N1 Cu1 I2 98.2(2) . .
Cu3 Cu1 I2 58.48(5) . .
Cu4 Cu1 I2 60.80(5) . .
I3 Cu1 I2 116.41(5) . .
Cu2 Cu1 I2 108.95(5) . .
I1 Cu1 I2 111.12(5) . .
N4 Cu2 Cu3 140.6(2) . .
N4 Cu2 Cu1 151.3(2) . .
Cu3 Cu2 Cu1 59.96(5) . .
N4 Cu2 I1 107.8(2) . .
Cu3 Cu2 I1 61.53(5) . .
Cu1 Cu2 I1 59.77(4) . .
N4 Cu2 I4 103.3(2) . .
Cu3 Cu2 I4 60.31(5) . .
Cu1 Cu2 I4 105.30(6) . .
I1 Cu2 I4 117.99(6) . .
N4 Cu2 I3 109.8(2) . .
Cu3 Cu2 I3 109.28(6) . .
Cu1 Cu2 I3 59.26(4) . .
I1 Cu2 I3 110.77(5) . .
I4 Cu2 I3 106.77(5) . .
N4 Cu2 Cu4 142.4(2) . .
Cu3 Cu2 Cu4 62.04(5) . .
Cu1 Cu2 Cu4 57.57(5) . .
I1 Cu2 Cu4 109.80(5) . .
I4 Cu2 Cu4 57.12(4) . .
I3 Cu2 Cu4 56.83(4) . .
N3 Cu3 Cu2 134.2(3) 4_565 .
N3 Cu3 Cu1 153.1(3) 4_565 .
Cu2 Cu3 Cu1 61.07(5) . .
N3 Cu3 I2 110.8(3) 4_565 .
Cu2 Cu3 I2 114.71(6) . .
Cu1 Cu3 I2 63.24(5) . .
N3 Cu3 I4 99.6(3) 4_565 .
Cu2 Cu3 I4 61.72(5) . .
Cu1 Cu3 I4 107.18(6) . .
I2 Cu3 I4 108.05(5) . .
N3 Cu3 I1 105.1(2) 4_565 .
Cu2 Cu3 I1 60.73(5) . .
Cu1 Cu3 I1 59.85(4) . .
I2 Cu3 I1 113.73(5) . .
I4 Cu3 I1 118.56(6) . .
N3 Cu3 Cu4 144.5(2) 4_565 .
Cu2 Cu3 Cu4 62.83(5) . .
Cu1 Cu3 Cu4 58.13(5) . .
I2 Cu3 Cu4 60.33(5) . .
I4 Cu3 Cu4 57.75(4) . .
I1 Cu3 Cu4 109.80(6) . .
N6 Cu4 I3 110.6(2) 2_645 .
N6 Cu4 Cu1 146.2(2) 2_645 .
I3 Cu4 Cu1 60.40(5) . .
N6 Cu4 I4 106.1(2) 2_645 .
I3 Cu4 I4 110.83(6) . .
Cu1 Cu4 I4 107.47(6) . .
N6 Cu4 I2 104.8(2) 2_645 .
I3 Cu4 I2 117.95(6) . .
Cu1 Cu4 I2 61.71(5) . .
I4 Cu4 I2 105.79(5) . .
N6 Cu4 Cu3 143.7(2) 2_645 .
I3 Cu4 Cu3 105.66(5) . .
Cu1 Cu4 Cu3 57.66(5) . .
I4 Cu4 Cu3 58.56(5) . .
I2 Cu4 Cu3 56.81(4) . .
N6 Cu4 Cu2 149.5(2) 2_645 .
I3 Cu4 Cu2 59.44(4) . .
Cu1 Cu4 Cu2 58.10(5) . .
I4 Cu4 Cu2 59.18(4) . .
I2 Cu4 Cu2 105.01(5) . .
Cu3 Cu4 Cu2 55.12(5) . .
Cu1 I1 Cu2 59.63(4) . .
Cu1 I1 Cu3 58.66(4) . .
Cu2 I1 Cu3 57.74(5) . .
Cu3 I2 Cu4 62.87(4) . .
Cu3 I2 Cu1 58.29(4) . .
Cu4 I2 Cu1 57.49(4) . .
Cu4 I3 Cu1 59.96(5) . .
Cu4 I3 Cu2 63.73(4) . .
Cu1 I3 Cu2 59.40(4) . .
Cu4 I4 Cu3 63.69(4) . .
Cu4 I4 Cu2 63.70(4) . .
Cu3 I4 Cu2 57.97(5) . .
C5 N1 C1 118.4(9) . .
C5 N1 Cu1 121.8(7) . .
C1 N1 Cu1 119.3(7) . .
C4 N2 C6 124.8(9) . .
C4 N2 H2N 117.6 . .
C6 N2 H2N 117.6 . .
C10 N3 C9 116.4(9) . .
C10 N3 Cu3 122.8(7) . 4_566
C9 N3 Cu3 120.8(7) . 4_566
C12 N4 C16 117.6(9) . .
C12 N4 Cu2 123.5(7) . .
C16 N4 Cu2 118.9(6) . .
C15 N5 C17 122.6(8) . .
C15 N5 H5N 118.7 . .
C17 N5 H5N 118.7 . .
C20 N6 C21 115.6(8) . .
C20 N6 Cu4 120.6(7) . 2_665
C21 N6 Cu4 123.7(7) . 2_665
N1 C1 C2 120.7(11) . .
N1 C1 H1 119.7 . .
C2 C1 H1 119.7 . .
C3 C2 C1 119.7(11) . .
C3 C2 H2 120.1 . .
C1 C2 H2 120.1 . .
C2 C3 C4 120.2(10) . .
C2 C3 H3 119.9 . .
C4 C3 H3 119.9 . .
N2 C4 C5 124.1(10) . .
N2 C4 C3 119.3(10) . .
C5 C4 C3 116.5(10) . .
N1 C5 C4 124.5(9) . .
N1 C5 H5 117.8 . .
C4 C5 H5 117.8 . .
N2 C6 C7 114.9(10) . .
N2 C6 H6A 108.5 . .
C7 C6 H6A 108.5 . .
N2 C6 H6B 108.5 . .
C7 C6 H6B 108.5 . .
H6A C6 H6B 107.5 . .
C11 C7 C8 115.7(10) . .
C11 C7 C6 124.2(10) . .
C8 C7 C6 120.0(10) . .
C9 C8 C7 119.6(11) . .
C9 C8 H8 120.2 . .
C7 C8 H8 120.2 . .
N3 C9 C8 124.0(11) . .
N3 C9 H9 118.0 . .
C8 C9 H9 118.0 . .
N3 C10 C11 124.5(11) . .
N3 C10 H10 117.8 . .
C11 C10 H10 117.8 . .
C7 C11 C10 119.8(11) . .
C7 C11 H11 120.1 . .
C10 C11 H11 120.1 . .
N4 C12 C13 121.1(10) . .
N4 C12 H12 119.4 . .
C13 C12 H12 119.4 . .
C14 C13 C12 121.1(9) . .
C14 C13 H13 119.4 . .
C12 C13 H13 119.4 . .
C13 C14 C15 119.2(9) . .
C13 C14 H14 120.4 . .
C15 C14 H14 120.4 . .
N5 C15 C16 120.3(8) . .
N5 C15 C14 123.8(9) . .
C16 C15 C14 115.9(9) . .
N4 C16 C15 124.9(9) . .
N4 C16 H16 117.5 . .
C15 C16 H16 117.5 . .
N5 C17 C18 115.3(8) . .
N5 C17 H17A 108.4 . .
C18 C17 H17A 108.4 . .
N5 C17 H17B 108.4 . .
C18 C17 H17B 108.4 . .
H17A C17 H17B 107.5 . .
C19 C18 C22 115.6(9) . .
C19 C18 C17 120.2(9) . .
C22 C18 C17 124.1(9) . .
C20 C19 C18 121.4(10) . .
C20 C19 H19 119.3 . .
C18 C19 H19 119.3 . .
N6 C20 C19 123.5(10) . .
N6 C20 H20 118.3 . .
C19 C20 H20 118.3 . .
N6 C21 C22 123.4(9) . .
N6 C21 H21 118.3 . .
C22 C21 H21 118.3 . .
C21 C22 C18 120.6(9) . .
C21 C22 H22 119.7 . .
C18 C22 H22 119.7 . .

loop_
_geom_bond_atom_site_label_1
_geom_bond_atom_site_label_2
_geom_bond_distance
_geom_bond_site_symmetry_2
Cu1 N1 2.030(8) .
Cu1 Cu3 2.645(2) .
Cu1 Cu4 2.658(2) .
Cu1 I3 2.6699(16) .
Cu1 Cu2 2.674(2) .
Cu1 I1 2.6777(15) .
Cu1 I2 2.7759(17) .
Cu2 N4 2.028(8) .
Cu2 Cu3 2.618(2) .
Cu2 I1 2.7002(16) .
Cu2 I4 2.7193(16) .
Cu2 I3 2.7261(16) .
Cu2 Cu4 2.839(2) .
Cu3 N3 2.013(9) 4_565
Cu3 I2 2.6502(16) .
Cu3 I4 2.6826(17) .
Cu3 I1 2.7209(16) .
Cu3 Cu4 2.818(2) .
Cu4 N6 2.042(8) 2_645
Cu4 I3 2.6497(17) .
Cu4 I4 2.6592(16) .
Cu4 I2 2.7516(17) .
N1 C5 1.324(12) .
N1 C1 1.348(12) .
N2 C4 1.362(13) .
N2 C6 1.424(15) .
N2 H2N 0.8600 .
N3 C10 1.310(13) .
N3 C9 1.313(14) .
N3 Cu3 2.013(9) 4_566
N4 C12 1.332(12) .
N4 C16 1.334(12) .
N5 C15 1.363(12) .
N5 C17 1.426(12) .
N5 H5N 0.8600 .
N6 C20 1.329(12) .
N6 C21 1.346(12) .
N6 Cu4 2.042(8) 2_665
C1 C2 1.385(14) .
C1 H1 0.9300 .
C2 C3 1.362(17) .
C2 H2 0.9300 .
C3 C4 1.385(15) .
C3 H3 0.9300 .
C4 C5 1.377(12) .
C5 H5 0.9300 .
C6 C7 1.508(13) .
C6 H6A 0.9700 .
C6 H6B 0.9700 .
C7 C11 1.370(15) .
C7 C8 1.403(14) .
C8 C9 1.384(15) .
C8 H8 0.9300 .
C9 H9 0.9300 .
C10 C11 1.390(14) .
C10 H10 0.9300 .
C11 H11 0.9300 .
C12 C13 1.383(14) .
C12 H12 0.9300 .
C13 C14 1.346(14) .
C13 H13 0.9300 .
C14 C15 1.399(13) .
C14 H14 0.9300 .
C15 C16 1.388(13) .
C16 H16 0.9300 .
C17 C18 1.511(13) .
C17 H17A 0.9700 .
C17 H17B 0.9700 .
C18 C19 1.369(13) .
C18 C22 1.375(12) .
C19 C20 1.362(13) .
C19 H19 0.9300 .
C20 H20 0.9300 .
C21 C22 1.369(13) .
C21 H21 0.9300 .
C22 H22 0.9300 .

loop_
_geom_hbond_atom_site_label_D
_geom_hbond_atom_site_label_H
_geom_hbond_atom_site_label_A
_geom_hbond_distance_DH
_geom_hbond_distance_HA
_geom_hbond_distance_DA
_geom_hbond_angle_DHA
_geom_hbond_site_symmetry_A
N2 H2N I2 0.86 2.81 3.647(9) 165.7 3_556
N5 H5N O1W 0.86 2.55 3.27(3) 142.2 .
N5 H5N I4 0.86 3.19 3.771(8) 127.0 2_655

loop_
_geom_torsion_atom_site_label_1
_geom_torsion_atom_site_label_2
_geom_torsion_atom_site_label_3
_geom_torsion_atom_site_label_4
_geom_torsion
_geom_torsion_site_symmetry_1
_geom_torsion_site_symmetry_4
N1 Cu1 Cu2 N4 -3.2(8) . .
Cu3 Cu1 Cu2 N4 143.3(5) . .
Cu4 Cu1 Cu2 N4 -142.6(5) . .
I3 Cu1 Cu2 N4 -74.7(5) . .
I1 Cu1 Cu2 N4 70.8(5) . .
I2 Cu1 Cu2 N4 174.9(5) . .
N1 Cu1 Cu2 Cu3 -146.5(6) . .
Cu4 Cu1 Cu2 Cu3 74.09(6) . .
I3 Cu1 Cu2 Cu3 141.98(6) . .
I1 Cu1 Cu2 Cu3 -72.52(5) . .
I2 Cu1 Cu2 Cu3 31.59(6) . .
N1 Cu1 Cu2 I1 -74.0(5) . .
Cu3 Cu1 Cu2 I1 72.52(5) . .
Cu4 Cu1 Cu2 I1 146.60(6) . .
I3 Cu1 Cu2 I1 -145.51(5) . .
I2 Cu1 Cu2 I1 104.11(6) . .
N1 Cu1 Cu2 I4 172.2(5) . .
Cu3 Cu1 Cu2 I4 -41.30(6) . .
Cu4 Cu1 Cu2 I4 32.79(6) . .
I3 Cu1 Cu2 I4 100.68(6) . .
I1 Cu1 Cu2 I4 -113.82(6) . .
I2 Cu1 Cu2 I4 -9.71(7) . .
N1 Cu1 Cu2 I3 71.5(5) . .
Cu3 Cu1 Cu2 I3 -141.98(6) . .
Cu4 Cu1 Cu2 I3 -67.89(5) . .
I1 Cu1 Cu2 I3 145.51(5) . .
I2 Cu1 Cu2 I3 -110.38(6) . .
N1 Cu1 Cu2 Cu4 139.4(6) . .
Cu3 Cu1 Cu2 Cu4 -74.09(6) . .
I3 Cu1 Cu2 Cu4 67.89(5) . .
I1 Cu1 Cu2 Cu4 -146.60(6) . .
I2 Cu1 Cu2 Cu4 -42.49(5) . .
N4 Cu2 Cu3 N3 -1.0(5) . 4_565
Cu1 Cu2 Cu3 N3 152.2(3) . 4_565
I1 Cu2 Cu3 N3 82.5(3) . 4_565
I4 Cu2 Cu3 N3 -74.9(3) . 4_565
I3 Cu2 Cu3 N3 -173.7(3) . 4_565
Cu4 Cu2 Cu3 N3 -141.1(3) . 4_565
N4 Cu2 Cu3 Cu1 -153.1(4) . .
I1 Cu2 Cu3 Cu1 -69.63(5) . .
I4 Cu2 Cu3 Cu1 132.88(6) . .
I3 Cu2 Cu3 Cu1 34.11(5) . .
Cu4 Cu2 Cu3 Cu1 66.77(5) . .
N4 Cu2 Cu3 I2 172.0(4) . .
Cu1 Cu2 Cu3 I2 -34.84(6) . .
I1 Cu2 Cu3 I2 -104.48(6) . .
I4 Cu2 Cu3 I2 98.03(6) . .
I3 Cu2 Cu3 I2 -0.73(8) . .
Cu4 Cu2 Cu3 I2 31.92(6) . .
N4 Cu2 Cu3 I4 74.0(4) . .
Cu1 Cu2 Cu3 I4 -132.88(6) . .
I1 Cu2 Cu3 I4 157.49(5) . .
I3 Cu2 Cu3 I4 -98.76(5) . .
Cu4 Cu2 Cu3 I4 -66.11(4) . .
N4 Cu2 Cu3 I1 -83.5(4) . .
Cu1 Cu2 Cu3 I1 69.63(5) . .
I4 Cu2 Cu3 I1 -157.49(5) . .
I3 Cu2 Cu3 I1 103.75(5) . .
Cu4 Cu2 Cu3 I1 136.40(5) . .
N4 Cu2 Cu3 Cu4 140.1(4) . .
Cu1 Cu2 Cu3 Cu4 -66.77(5) . .
I1 Cu2 Cu3 Cu4 -136.40(5) . .
I4 Cu2 Cu3 Cu4 66.11(4) . .
I3 Cu2 Cu3 Cu4 -32.65(5) . .
N1 Cu1 Cu3 N3 23.8(7) . 4_565
Cu4 Cu1 Cu3 N3 153.5(6) . 4_565
I3 Cu1 Cu3 N3 -167.4(6) . 4_565
Cu2 Cu1 Cu3 N3 -132.2(6) . 4_565
I1 Cu1 Cu3 N3 -61.2(6) . 4_565
I2 Cu1 Cu3 N3 83.3(6) . 4_565
N1 Cu1 Cu3 Cu2 156.0(4) . .
Cu4 Cu1 Cu3 Cu2 -74.30(6) . .
I3 Cu1 Cu3 Cu2 -35.16(5) . .
I1 Cu1 Cu3 Cu2 71.03(5) . .
I2 Cu1 Cu3 Cu2 -144.46(6) . .
N1 Cu1 Cu3 I2 -59.5(4) . .
Cu4 Cu1 Cu3 I2 70.16(5) . .
I3 Cu1 Cu3 I2 109.30(6) . .
Cu2 Cu1 Cu3 I2 144.46(6) . .
I1 Cu1 Cu3 I2 -144.51(5) . .
N1 Cu1 Cu3 I4 -161.5(4) . .
Cu4 Cu1 Cu3 I4 -31.80(6) . .
I3 Cu1 Cu3 I4 7.33(8) . .
Cu2 Cu1 Cu3 I4 42.49(6) . .
I1 Cu1 Cu3 I4 113.52(6) . .
I2 Cu1 Cu3 I4 -101.97(6) . .
N1 Cu1 Cu3 I1 85.0(4) . .
Cu4 Cu1 Cu3 I1 -145.33(6) . .
I3 Cu1 Cu3 I1 -106.20(6) . .
Cu2 Cu1 Cu3 I1 -71.03(5) . .
I2 Cu1 Cu3 I1 144.51(5) . .
N1 Cu1 Cu3 Cu4 -129.7(4) . .
I3 Cu1 Cu3 Cu4 39.13(6) . .
Cu2 Cu1 Cu3 Cu4 74.30(6) . .
I1 Cu1 Cu3 Cu4 145.33(6) . .
I2 Cu1 Cu3 Cu4 -70.16(5) . .
N1 Cu1 Cu4 N6 -2.1(6) . 2_645
Cu3 Cu1 Cu4 N6 -140.3(5) . 2_645
I3 Cu1 Cu4 N6 83.0(4) . 2_645
Cu2 Cu1 Cu4 N6 153.4(5) . 2_645
I1 Cu1 Cu4 N6 -174.2(4) . 2_645
I2 Cu1 Cu4 N6 -73.6(5) . 2_645
N1 Cu1 Cu4 I3 -85.1(4) . .
Cu3 Cu1 Cu4 I3 136.65(6) . .
Cu2 Cu1 Cu4 I3 70.42(5) . .
I1 Cu1 Cu4 I3 102.76(6) . .
I2 Cu1 Cu4 I3 -156.63(5) . .
N1 Cu1 Cu4 I4 170.4(3) . .
Cu3 Cu1 Cu4 I4 32.17(6) . .
I3 Cu1 Cu4 I4 -104.48(6) . .
Cu2 Cu1 Cu4 I4 -34.05(6) . .
I1 Cu1 Cu4 I4 -1.72(9) . .
I2 Cu1 Cu4 I4 98.90(6) . .
N1 Cu1 Cu4 I2 71.5(4) . .
Cu3 Cu1 Cu4 I2 -66.73(5) . .
I3 Cu1 Cu4 I2 156.63(5) . .
Cu2 Cu1 Cu4 I2 -132.95(5) . .
I1 Cu1 Cu4 I2 -100.61(6) . .
N1 Cu1 Cu4 Cu3 138.3(4) . .
I3 Cu1 Cu4 Cu3 -136.65(6) . .
Cu2 Cu1 Cu4 Cu3 -66.23(6) . .
I1 Cu1 Cu4 Cu3 -33.89(6) . .
I2 Cu1 Cu4 Cu3 66.73(5) . .
N1 Cu1 Cu4 Cu2 -155.5(4) . .
Cu3 Cu1 Cu4 Cu2 66.23(6) . .
I3 Cu1 Cu4 Cu2 -70.42(5) . .
I1 Cu1 Cu4 Cu2 32.34(6) . .
I2 Cu1 Cu4 Cu2 132.95(5) . .
N3 Cu3 Cu4 N6 -16.5(6) 4_565 2_645
Cu2 Cu3 Cu4 N6 -145.6(4) . 2_645
Cu1 Cu3 Cu4 N6 143.1(4) . 2_645
I2 Cu3 Cu4 N6 67.9(4) . 2_645
I4 Cu3 Cu4 N6 -73.4(4) . 2_645
I1 Cu3 Cu4 N6 174.6(4) . 2_645
N3 Cu3 Cu4 I3 162.1(4) 4_565 .
Cu2 Cu3 Cu4 I3 32.97(5) . .
Cu1 Cu3 Cu4 I3 -38.31(5) . .
I2 Cu3 Cu4 I3 -113.47(6) . .
I4 Cu3 Cu4 I3 105.16(6) . .
I1 Cu3 Cu4 I3 -6.78(8) . .
N3 Cu3 Cu4 Cu1 -159.6(5) 4_565 .
Cu2 Cu3 Cu4 Cu1 71.27(6) . .
I2 Cu3 Cu4 Cu1 -75.17(5) . .
I4 Cu3 Cu4 Cu1 143.46(7) . .
I1 Cu3 Cu4 Cu1 31.52(6) . .
N3 Cu3 Cu4 I4 56.9(4) 4_565 .
Cu2 Cu3 Cu4 I4 -72.19(5) . .
Cu1 Cu3 Cu4 I4 -143.46(7) . .
I2 Cu3 Cu4 I4 141.37(5) . .
I1 Cu3 Cu4 I4 -111.94(6) . .
N3 Cu3 Cu4 I2 -84.5(4) 4_565 .
Cu2 Cu3 Cu4 I2 146.44(6) . .
Cu1 Cu3 Cu4 I2 75.17(5) . .
I4 Cu3 Cu4 I2 -141.37(5) . .
I1 Cu3 Cu4 I2 106.69(6) . .
N3 Cu3 Cu4 Cu2 129.1(5) 4_565 .
Cu1 Cu3 Cu4 Cu2 -71.27(6) . .
I2 Cu3 Cu4 Cu2 -146.44(6) . .
I4 Cu3 Cu4 Cu2 72.19(5) . .
I1 Cu3 Cu4 Cu2 -39.75(5) . .
N4 Cu2 Cu4 N6 0.8(6) . 2_645
Cu3 Cu2 Cu4 N6 138.9(5) . 2_645
Cu1 Cu2 Cu4 N6 -150.6(5) . 2_645
I1 Cu2 Cu4 N6 179.0(5) . 2_645
I4 Cu2 Cu4 N6 67.8(5) . 2_645
I3 Cu2 Cu4 N6 -78.6(5) . 2_645
N4 Cu2 Cu4 I3 79.4(4) . .
Cu3 Cu2 Cu4 I3 -142.52(6) . .
Cu1 Cu2 Cu4 I3 -72.05(5) . .
I1 Cu2 Cu4 I3 -102.41(6) . .
I4 Cu2 Cu4 I3 146.41(6) . .
N4 Cu2 Cu4 Cu1 151.4(4) . .
Cu3 Cu2 Cu4 Cu1 -70.48(6) . .
I1 Cu2 Cu4 Cu1 -30.36(6) . .
I4 Cu2 Cu4 Cu1 -141.54(7) . .
I3 Cu2 Cu4 Cu1 72.05(5) . .
N4 Cu2 Cu4 I4 -67.1(4) . .
Cu3 Cu2 Cu4 I4 71.06(5) . .
Cu1 Cu2 Cu4 I4 141.54(7) . .
I1 Cu2 Cu4 I4 111.18(7) . .
I3 Cu2 Cu4 I4 -146.41(6) . .
N4 Cu2 Cu4 I2 -166.7(4) . .
Cu3 Cu2 Cu4 I2 -28.62(5) . .
Cu1 Cu2 Cu4 I2 41.86(5) . .
I1 Cu2 Cu4 I2 11.50(7) . .
I4 Cu2 Cu4 I2 -99.68(6) . .
I3 Cu2 Cu4 I2 113.91(6) . .
N4 Cu2 Cu4 Cu3 -138.1(4) . .
Cu1 Cu2 Cu4 Cu3 70.48(6) . .
I1 Cu2 Cu4 Cu3 40.11(5) . .
I4 Cu2 Cu4 Cu3 -71.06(5) . .
I3 Cu2 Cu4 Cu3 142.52(6) . .
N1 Cu1 I1 Cu2 152.3(3) . .
Cu3 Cu1 I1 Cu2 -68.44(6) . .
Cu4 Cu1 I1 Cu2 -33.60(7) . .
I3 Cu1 I1 Cu2 32.74(5) . .
I2 Cu1 I1 Cu2 -100.49(6) . .
N1 Cu1 I1 Cu3 -139.2(3) . .
Cu4 Cu1 I1 Cu3 34.84(7) . .
I3 Cu1 I1 Cu3 101.19(6) . .
Cu2 Cu1 I1 Cu3 68.44(6) . .
I2 Cu1 I1 Cu3 -32.04(5) . .
N4 Cu2 I1 Cu1 -151.5(2) . .
Cu3 Cu2 I1 Cu1 69.94(5) . .
I4 Cu2 I1 Cu1 92.07(6) . .
I3 Cu2 I1 Cu1 -31.37(5) . .
Cu4 Cu2 I1 Cu1 29.59(5) . .
N4 Cu2 I1 Cu3 138.5(2) . .
Cu1 Cu2 I1 Cu3 -69.94(5) . .
I4 Cu2 I1 Cu3 22.13(5) . .
I3 Cu2 I1 Cu3 -101.31(6) . .
Cu4 Cu2 I1 Cu3 -40.35(5) . .
N3 Cu3 I1 Cu1 155.8(3) 4_565 .
Cu2 Cu3 I1 Cu1 -71.60(5) . .
I2 Cu3 I1 Cu1 34.49(5) . .
I4 Cu3 I1 Cu1 -94.17(7) . .
Cu4 Cu3 I1 Cu1 -30.90(6) . .
N3 Cu3 I1 Cu2 -132.6(3) 4_565 .
Cu1 Cu3 I1 Cu2 71.60(5) . .
I2 Cu3 I1 Cu2 106.09(7) . .
I4 Cu3 I1 Cu2 -22.57(5) . .
Cu4 Cu3 I1 Cu2 40.70(6) . .
N3 Cu3 I2 Cu4 141.8(3) 4_565 .
Cu2 Cu3 I2 Cu4 -32.78(6) . .
Cu1 Cu3 I2 Cu4 -66.84(5) . .
I4 Cu3 I2 Cu4 33.73(5) . .
I1 Cu3 I2 Cu4 -100.10(7) . .
N3 Cu3 I2 Cu1 -151.3(3) 4_565 .
Cu2 Cu3 I2 Cu1 34.06(6) . .
I4 Cu3 I2 Cu1 100.57(6) . .
I1 Cu3 I2 Cu1 -33.26(5) . .
Cu4 Cu3 I2 Cu1 66.84(5) . .
N6 Cu4 I2 Cu3 -145.5(2) 2_645 .
I3 Cu4 I2 Cu3 91.03(6) . .
Cu1 Cu4 I2 Cu3 68.05(5) . .
I4 Cu4 I2 Cu3 -33.61(5) . .
Cu2 Cu4 I2 Cu3 28.01(5) . .
N6 Cu4 I2 Cu1 146.5(2) 2_645 .
I3 Cu4 I2 Cu1 22.99(5) . .
I4 Cu4 I2 Cu1 -101.65(6) . .
Cu3 Cu4 I2 Cu1 -68.05(5) . .
Cu2 Cu4 I2 Cu1 -40.04(5) . .
N1 Cu1 I2 Cu3 147.3(3) . .
Cu4 Cu1 I2 Cu3 -76.00(5) . .
I3 Cu1 I2 Cu3 -98.48(6) . .
Cu2 Cu1 I2 Cu3 -31.78(6) . .
I1 Cu1 I2 Cu3 33.15(5) . .
N1 Cu1 I2 Cu4 -136.7(3) . .
Cu3 Cu1 I2 Cu4 76.00(5) . .
I3 Cu1 I2 Cu4 -22.47(5) . .
Cu2 Cu1 I2 Cu4 44.23(6) . .
I1 Cu1 I2 Cu4 109.16(6) . .
N6 Cu4 I3 Cu1 -143.8(3) 2_645 .
I4 Cu4 I3 Cu1 98.81(6) . .
I2 Cu4 I3 Cu1 -23.30(5) . .
Cu3 Cu4 I3 Cu1 37.04(5) . .
Cu2 Cu4 I3 Cu1 68.26(5) . .
N6 Cu4 I3 Cu2 147.9(3) 2_645 .
Cu1 Cu4 I3 Cu2 -68.26(5) . .
I4 Cu4 I3 Cu2 30.55(5) . .
I2 Cu4 I3 Cu2 -91.56(6) . .
Cu3 Cu4 I3 Cu2 -31.22(5) . .
N1 Cu1 I3 Cu4 131.6(2) . .
Cu3 Cu1 I3 Cu4 -41.19(6) . .
Cu2 Cu1 I3 Cu4 -75.41(5) . .
I1 Cu1 I3 Cu4 -107.89(6) . .
I2 Cu1 I3 Cu4 22.75(5) . .
N1 Cu1 I3 Cu2 -153.0(2) . .
Cu3 Cu1 I3 Cu2 34.22(6) . .
Cu4 Cu1 I3 Cu2 75.41(5) . .
I1 Cu1 I3 Cu2 -32.48(5) . .
I2 Cu1 I3 Cu2 98.15(6) . .
N4 Cu2 I3 Cu4 -140.4(3) . .
Cu3 Cu2 I3 Cu4 34.71(6) . .
Cu1 Cu2 I3 Cu4 69.10(6) . .
I1 Cu2 I3 Cu4 100.66(6) . .
I4 Cu2 I3 Cu4 -29.02(5) . .
N4 Cu2 I3 Cu1 150.5(3) . .
Cu3 Cu2 I3 Cu1 -34.40(5) . .
I1 Cu2 I3 Cu1 31.55(5) . .
I4 Cu2 I3 Cu1 -98.13(6) . .
Cu4 Cu2 I3 Cu1 -69.10(6) . .
N6 Cu4 I4 Cu3 143.9(3) 2_645 .
I3 Cu4 I4 Cu3 -96.08(6) . .
Cu1 Cu4 I4 Cu3 -31.82(6) . .
I2 Cu4 I4 Cu3 32.88(5) . .
Cu2 Cu4 I4 Cu3 -65.44(5) . .
N6 Cu4 I4 Cu2 -150.7(3) 2_645 .
I3 Cu4 I4 Cu2 -30.64(5) . .
Cu1 Cu4 I4 Cu2 33.61(6) . .
I2 Cu4 I4 Cu2 98.32(6) . .
Cu3 Cu4 I4 Cu2 65.44(5) . .
N3 Cu3 I4 Cu4 -150.5(3) 4_565 .
Cu2 Cu3 I4 Cu4 74.12(5) . .
Cu1 Cu3 I4 Cu4 31.95(6) . .
I2 Cu3 I4 Cu4 -34.78(5) . .
I1 Cu3 I4 Cu4 96.47(6) . .
N3 Cu3 I4 Cu2 135.4(3) 4_565 .
Cu1 Cu3 I4 Cu2 -42.17(6) . .
I2 Cu3 I4 Cu2 -108.90(6) . .
I1 Cu3 I4 Cu2 22.35(5) . .
Cu4 Cu3 I4 Cu2 -74.12(5) . .
N4 Cu2 I4 Cu4 144.7(3) . .
Cu3 Cu2 I4 Cu4 -74.10(5) . .
Cu1 Cu2 I4 Cu4 -32.97(6) . .
I1 Cu2 I4 Cu4 -96.50(6) . .
I3 Cu2 I4 Cu4 28.92(5) . .
N4 Cu2 I4 Cu3 -141.2(3) . .
Cu1 Cu2 I4 Cu3 41.12(6) . .
I1 Cu2 I4 Cu3 -22.40(5) . .
I3 Cu2 I4 Cu3 103.02(6) . .
Cu4 Cu2 I4 Cu3 74.10(5) . .
Cu3 Cu1 N1 C5 -44.3(9) . .
Cu4 Cu1 N1 C5 -149.0(6) . .
I3 Cu1 N1 C5 146.7(7) . .
Cu2 Cu1 N1 C5 86.0(9) . .
I1 Cu1 N1 C5 23.6(8) . .
I2 Cu1 N1 C5 -92.2(7) . .
Cu3 Cu1 N1 C1 127.4(7) . .
Cu4 Cu1 N1 C1 22.7(9) . .
I3 Cu1 N1 C1 -41.6(8) . .
Cu2 Cu1 N1 C1 -102.4(8) . .
I1 Cu1 N1 C1 -164.8(7) . .
I2 Cu1 N1 C1 79.4(8) . .
Cu3 Cu2 N4 C12 65.3(9) . .
Cu1 Cu2 N4 C12 -60.2(10) . .
I1 Cu2 N4 C12 -1.2(8) . .
I4 Cu2 N4 C12 124.4(7) . .
I3 Cu2 N4 C12 -122.0(7) . .
Cu4 Cu2 N4 C12 177.0(6) . .
Cu3 Cu2 N4 C16 -112.7(7) . .
Cu1 Cu2 N4 C16 121.8(7) . .
I1 Cu2 N4 C16 -179.2(6) . .
I4 Cu2 N4 C16 -53.6(7) . .
I3 Cu2 N4 C16 60.0(7) . .
Cu4 Cu2 N4 C16 -1.0(9) . .
C5 N1 C1 C2 0.3(15) . .
Cu1 N1 C1 C2 -171.6(8) . .
N1 C1 C2 C3 1.8(18) . .
C1 C2 C3 C4 -3.0(18) . .
C6 N2 C4 C5 -7.7(17) . .
C6 N2 C4 C3 175.7(10) . .
C2 C3 C4 N2 178.8(11) . .
C2 C3 C4 C5 2.0(16) . .
C1 N1 C5 C4 -1.4(15) . .
Cu1 N1 C5 C4 170.4(8) . .
N2 C4 C5 N1 -176.4(10) . .
C3 C4 C5 N1 0.2(15) . .
C4 N2 C6 C7 -74.6(13) . .
N2 C6 C7 C11 -2.7(14) . .
N2 C6 C7 C8 180.0(9) . .
C11 C7 C8 C9 -0.6(16) . .
C6 C7 C8 C9 177.0(10) . .
C10 N3 C9 C8 0.1(19) . .
Cu3 N3 C9 C8 176.6(10) 4_566 .
C7 C8 C9 N3 1(2) . .
C9 N3 C10 C11 -2.2(18) . .
Cu3 N3 C10 C11 -178.7(9) 4_566 .
C8 C7 C11 C10 -1.4(16) . .
C6 C7 C11 C10 -178.8(10) . .
N3 C10 C11 C7 3(2) . .
C16 N4 C12 C13 -0.3(14) . .
Cu2 N4 C12 C13 -178.3(8) . .
N4 C12 C13 C14 1.6(16) . .
C12 C13 C14 C15 -2.7(15) . .
C17 N5 C15 C16 -167.0(9) . .
C17 N5 C15 C14 15.1(15) . .
C13 C14 C15 N5 -179.4(10) . .
C13 C14 C15 C16 2.5(14) . .
C12 N4 C16 C15 0.3(15) . .
Cu2 N4 C16 C15 178.4(8) . .
N5 C15 C16 N4 -179.5(9) . .
C14 C15 C16 N4 -1.4(14) . .
C15 N5 C17 C18 -96.3(11) . .
N5 C17 C18 C19 166.3(9) . .
N5 C17 C18 C22 -16.2(14) . .
C22 C18 C19 C20 0.0(16) . .
C17 C18 C19 C20 177.6(11) . .
C21 N6 C20 C19 -1.2(17) . .
Cu4 N6 C20 C19 176.2(9) 2_665 .
C18 C19 C20 N6 0.9(19) . .
C20 N6 C21 C22 0.7(16) . .
Cu4 N6 C21 C22 -176.7(8) 2_665 .
N6 C21 C22 C18 0.1(18) . .
C19 C18 C22 C21 -0.4(15) . .
C17 C18 C22 C21 -177.9(10) . .
